data_2016838
loop_
_publ_author_name
'Zielke, Vitali'
'Eickmeier, Henning'
'Hideg, Kalman'
'Reuter, Hans'
'Steinhoff, Heinz-J\"urgen'

_publ_section_title
;
 A commonly used spin label:
 <i>S</i>-(2,2,5,5-tetramethyl-1-oxyl-\D^3^-pyrrolin-3-ylmethyl)
 methanethiosulfonate
;
_journal_coeditor_code LN3113
_journal_issue 11
_journal_name_full 'Acta Crystallographica Section C'
_journal_page_first o586
_journal_page_last o589
_journal_paper_doi 10.1107/S0108270108032113
_journal_volume 64
_journal_year 2008
_chemical_formula_iupac 'C10 H18 N O3 S2'
_chemical_formula_moiety 'C10 H18 N O3 S2'
_chemical_formula_sum 'C10 H18 N O3 S2'
_chemical_formula_weight 264.37
_chemical_name_systematic
;
<i>S</i>-(2,2,5,5-tetramethyl-1-oxyl-\D^3^-pyrrolin-3-ylmethyl)
methanethiosulfonate
;
_space_group_IT_number 2
_symmetry_cell_setting triclinic
_symmetry_space_group_name_Hall '-P 1'
_symmetry_space_group_name_H-M 'P -1'
_atom_sites_solution_hydrogens geom
_atom_sites_solution_primary direct
_atom_sites_solution_secondary difmap
_audit_creation_method SHELXL97
_cell_angle_alpha 88.411(2)
_cell_angle_beta 88.550(2)
_cell_angle_gamma 83.009(2)
_cell_formula_units_Z 4
_cell_length_a 5.7386(3)
_cell_length_b 15.0677(6)
_cell_length_c 15.4981(7)
_cell_measurement_reflns_used 9416
_cell_measurement_temperature 100(2)
_cell_measurement_theta_max 33.58
_cell_measurement_theta_min 2.63
_cell_volume 1329.28(11)
_computing_cell_refinement 'SAINT (Bruker, 2007)'
_computing_data_collection 'SMART (Bruker, 2004)'
_computing_data_reduction 'SAINT (Bruker, 2007)'
_computing_molecular_graphics 'DIAMOND (Brandenburg, 1999)'
_computing_publication_material 'SHELXTL (Sheldrick, 2008)'
_computing_structure_refinement 'SHELXL97 (Sheldrick, 2008)'
_computing_structure_solution 'SHELXS97 (Sheldrick, 2008)'
_diffrn_ambient_temperature 100(2)
_diffrn_measured_fraction_theta_full 0.967
_diffrn_measured_fraction_theta_max 0.967
_diffrn_measurement_device_type 'Bruker APEXII with CCD area-detector'
_diffrn_measurement_method '\f and \w'
_diffrn_radiation_monochromator graphite
_diffrn_radiation_source 'fine-focus sealed tube'
_diffrn_radiation_type MoK\a
_diffrn_radiation_wavelength 0.71073
_diffrn_reflns_av_R_equivalents 0.0349
_diffrn_reflns_av_sigmaI/netI 0.0224
_diffrn_reflns_limit_h_max 8
_diffrn_reflns_limit_h_min -8
_diffrn_reflns_limit_k_max 21
_diffrn_reflns_limit_k_min -21
_diffrn_reflns_limit_l_max 21
_diffrn_reflns_limit_l_min -21
_diffrn_reflns_number 85640
_diffrn_reflns_theta_full 30.00
_diffrn_reflns_theta_max 30.00
_diffrn_reflns_theta_min 1.31
_exptl_absorpt_coefficient_mu 0.393
_exptl_absorpt_correction_T_max 0.9091
_exptl_absorpt_correction_T_min 0.8835
_exptl_absorpt_correction_type multi-scan
_exptl_absorpt_process_details '(SADABS; Bruker, 2004)'
_exptl_crystal_colour yellow
_exptl_crystal_density_diffrn 1.321
_exptl_crystal_density_method 'not measured'
_exptl_crystal_description needle
_exptl_crystal_F_000 564
_exptl_crystal_size_max 0.32
_exptl_crystal_size_mid 0.29
_exptl_crystal_size_min 0.25
_refine_diff_density_max 0.447
_refine_diff_density_min -0.411
_refine_ls_extinction_method none
_refine_ls_goodness_of_fit_ref 1.040
_refine_ls_hydrogen_treatment constr
_refine_ls_matrix_type full
_refine_ls_number_parameters 313
_refine_ls_number_reflns 7469
_refine_ls_number_restraints 16
_refine_ls_restrained_S_all 1.046
_refine_ls_R_factor_all 0.0427
_refine_ls_R_factor_gt 0.0345
_refine_ls_shift/su_max 0.001
_refine_ls_shift/su_mean 0.000
_refine_ls_structure_factor_coef Fsqd
_refine_ls_weighting_details 'calc w = 1/[\s^2^(Fo^2^)+(0.0395P)^2^+0.7326P] where P=(Fo^2^+2Fc^2^)/3'
_refine_ls_weighting_scheme calc
_refine_ls_wR_factor_gt 0.0857
_refine_ls_wR_factor_ref 0.0905
_reflns_number_gt 6384
_reflns_number_total 7469
_reflns_threshold_expression I>2\s(I)
_cod_data_source_file ln3113.cif
_cod_data_source_block I
_cod_database_code 2016838
_cod_database_fobs_code 2016838

loop_
_symmetry_equiv_pos_as_xyz
'x, y, z'
'-x, -y, -z'

loop_
_atom_site_type_symbol
_atom_site_label
_atom_site_fract_x
_atom_site_fract_y
_atom_site_fract_z
_atom_site_U_iso_or_equiv
_atom_site_adp_type
_atom_site_calc_flag
_atom_site_refinement_flags
_atom_site_occupancy
_atom_site_disorder_assembly
_atom_site_disorder_group
O O11 0.29899(18) 0.51300(7) 0.25565(7) 0.0234(2) Uani d . 1 . .
N N11 0.1523(2) 0.58333(7) 0.26316(7) 0.0173(2) Uani d . 1 . .
C C12 0.0089(2) 0.60377(9) 0.34268(9) 0.0171(3) Uani d . 1 . .
C C13 -0.1190(2) 0.69280(9) 0.31574(9) 0.0169(3) Uani d . 1 . .
H H13 -0.2275 0.7274 0.3524 0.0406(13) Uiso calc R 1 . .
C C14 -0.0658(2) 0.71855(8) 0.23560(8) 0.0146(2) Uani d . 1 . .
C C15 0.1067(2) 0.64925(8) 0.19101(8) 0.0154(2) Uani d . 1 . .
C C121 -0.1571(3) 0.53292(10) 0.36033(11) 0.0272(3) Uani d . 1 . .
H H121 -0.0658 0.4762 0.3775 0.0406(13) Uiso calc R 1 . .
H H122 -0.2432 0.5246 0.3079 0.0406(13) Uiso calc R 1 . .
H H123 -0.2686 0.5525 0.4069 0.0406(13) Uiso calc R 1 . .
C C122 0.1707(3) 0.60906(10) 0.41883(9) 0.0249(3) Uani d . 1 . .
H H124 0.2485 0.5492 0.4333 0.0406(13) Uiso calc R 1 . .
H H125 0.0779 0.6328 0.4688 0.0406(13) Uiso calc R 1 . .
H H126 0.2893 0.6486 0.4031 0.0406(13) Uiso calc R 1 . .
C C151 -0.0019(3) 0.60503(10) 0.11667(9) 0.0236(3) Uani d . 1 . .
H H151 -0.1519 0.5857 0.1361 0.0406(13) Uiso calc R 1 . .
H H152 0.1051 0.5531 0.0980 0.0406(13) Uiso calc R 1 . .
H H153 -0.0284 0.6480 0.0683 0.0406(13) Uiso calc R 1 . .
C C152 0.3367(3) 0.68283(10) 0.16173(10) 0.0253(3) Uani d . 1 . .
H H154 0.4383 0.6345 0.1337 0.0406(13) Uiso calc R 1 . .
H H155 0.4158 0.7024 0.2119 0.0406(13) Uiso calc R 1 . .
H H156 0.3040 0.7332 0.1207 0.0406(13) Uiso calc R 1 . .
C C16 -0.1646(2) 0.80381(9) 0.19165(9) 0.0187(3) Uani d . 1 . .
H H161 -0.3158 0.8258 0.2204 0.0406(13) Uiso calc R 1 . .
H H162 -0.1978 0.7912 0.1311 0.0406(13) Uiso calc R 1 . .
S S11 0.02723(7) 0.89276(2) 0.19155(2) 0.02252(9) Uani d . 1 . .
S S12 -0.04943(6) 0.94673(2) 0.31155(2) 0.01900(8) Uani d . 1 . .
O O12 0.0204(2) 1.03498(7) 0.30305(8) 0.0298(3) Uani d . 1 . .
O O13 -0.2876(2) 0.93656(8) 0.33613(8) 0.0307(3) Uani d . 1 . .
C C17 0.1396(3) 0.88426(10) 0.38463(10) 0.0291(3) Uani d . 1 . .
H H171 0.0876 0.8986 0.4439 0.0406(13) Uiso calc R 1 . .
H H172 0.3000 0.8991 0.3750 0.0406(13) Uiso calc R 1 . .
H H173 0.1366 0.8203 0.3757 0.0406(13) Uiso calc R 1 . .
O O21 0.31745(19) 0.22506(7) 0.00436(7) 0.0249(2) Uani d . 1 . .
N N21 0.4339(2) 0.22742(7) 0.07298(7) 0.0175(2) Uani d . 1 . .
C C22 0.5858(2) 0.14862(8) 0.10787(8) 0.0162(2) Uani d . 1 . .
C C23 0.6659(2) 0.18773(9) 0.18840(8) 0.0154(2) Uani d . 1 A .
H H23 0.7724 0.1555 0.2272 0.0331(12) Uiso calc R 1 . .
C C24 0.5730(2) 0.27230(8) 0.20014(8) 0.0140(2) Uani d . 1 . .
C C25 0.4118(2) 0.30745(8) 0.12777(8) 0.0149(2) Uani d . 1 A .
C C221 0.4392(3) 0.07146(10) 0.12581(10) 0.0241(3) Uani d . 1 . .
H H221 0.3929 0.0487 0.0710 0.0331(12) Uiso calc R 1 . .
H H222 0.2984 0.0929 0.1599 0.0331(12) Uiso calc R 1 . .
H H223 0.5326 0.0234 0.1581 0.0331(12) Uiso calc R 1 . .
C C222 0.7864(3) 0.12096(10) 0.04326(10) 0.0230(3) Uani d . 1 . .
H H224 0.7229 0.0968 -0.0080 0.0331(12) Uiso calc R 1 . .
H H225 0.8998 0.0752 0.0701 0.0331(12) Uiso calc R 1 . .
H H226 0.8648 0.1733 0.0264 0.0331(12) Uiso calc R 1 . .
C C251 0.1557(2) 0.33011(10) 0.15686(10) 0.0216(3) Uani d . 1 . .
H H251 0.0615 0.3524 0.1072 0.0331(12) Uiso calc R 1 A .
H H252 0.1446 0.3762 0.2007 0.0331(12) Uiso calc R 1 . .
H H253 0.0966 0.2763 0.1813 0.0331(12) Uiso calc R 1 . .
C C252 0.4974(2) 0.38609(9) 0.07661(9) 0.0196(3) Uani d . 1 . .
H H254 0.6621 0.3705 0.0588 0.0331(12) Uiso calc R 1 A .
H H255 0.4832 0.4388 0.1129 0.0331(12) Uiso calc R 1 . .
H H256 0.4016 0.3993 0.0253 0.0331(12) Uiso calc R 1 . .
C C26A 0.6238(2) 0.32987(9) 0.27260(8) 0.0169(3) Uani d PD 0.9179(14) A 1
H H61A 0.6386 0.3906 0.2488 0.0331(12) Uiso calc PR 0.9179(14) A 1
H H62A 0.7777 0.3058 0.2965 0.0331(12) Uiso calc PR 0.9179(14) A 1
S S21A 0.40512(7) 0.33956(2) 0.36153(2) 0.01845(10) Uani d PD 0.9179(14) A 1
S S22A 0.51046(7) 0.22377(3) 0.43215(2) 0.01729(10) Uani d PD 0.9179(14) A 1
O O22A 0.4153(2) 0.24181(12) 0.51768(8) 0.0290(3) Uani d PD 0.9179(14) A 1
O O23A 0.75928(19) 0.19969(8) 0.42098(8) 0.0255(3) Uani d PD 0.9179(14) A 1
C C27A 0.3637(5) 0.13913(11) 0.38968(18) 0.0268(4) Uani d PD 0.9179(14) A 1
H H71A 0.4214 0.1269 0.3306 0.0331(12) Uiso calc PR 0.9179(14) A 1
H H72A 0.1945 0.1588 0.3891 0.0331(12) Uiso calc PR 0.9179(14) A 1
H H73A 0.3934 0.0846 0.4256 0.0331(12) Uiso calc PR 0.9179(14) A 1
C C26B 0.6238(2) 0.32987(9) 0.27260(8) 0.0169(3) Uani d PD 0.0821(14) A 2
H H61B 0.4773 0.3686 0.2877 0.0331(12) Uiso calc PR 0.0821(14) A 2
H H62B 0.7393 0.3695 0.2512 0.0331(12) Uiso calc PR 0.0821(14) A 2
S S21B 0.7326(7) 0.2749(3) 0.3684(2) 0.01845(10) Uani d PD 0.0821(14) A 2
S S22B 0.4222(8) 0.2510(3) 0.4287(3) 0.01729(10) Uani d PD 0.0821(14) A 2
O O22B 0.486(3) 0.2302(13) 0.5167(6) 0.0290(3) Uani d PD 0.0821(14) A 2
O O23B 0.2393(18) 0.3234(7) 0.4115(8) 0.0255(3) Uani d PD 0.0821(14) A 2
C C27B 0.341(6) 0.1536(8) 0.383(2) 0.0268(4) Uani d PD 0.0821(14) A 2
H H71B 0.4318 0.1008 0.4093 0.0331(12) Uiso calc PR 0.0821(14) A 2
H H72B 0.3721 0.1551 0.3208 0.0331(12) Uiso calc PR 0.0821(14) A 2
H H73B 0.1729 0.1507 0.3944 0.0331(12) Uiso calc PR 0.0821(14) A 2

loop_
_atom_site_aniso_label
_atom_site_aniso_U_11
_atom_site_aniso_U_22
_atom_site_aniso_U_33
_atom_site_aniso_U_12
_atom_site_aniso_U_13
_atom_site_aniso_U_23
O11 0.0255(5) 0.0181(5) 0.0243(5) 0.0066(4) -0.0022(4) -0.0016(4)
N11 0.0194(5) 0.0161(5) 0.0151(5) 0.0025(4) 0.0002(4) 0.0000(4)
C12 0.0189(6) 0.0176(6) 0.0150(6) -0.0028(5) 0.0016(5) 0.0002(5)
C13 0.0162(6) 0.0169(6) 0.0176(6) -0.0016(5) 0.0015(5) -0.0026(5)
C14 0.0136(6) 0.0146(5) 0.0159(6) -0.0017(4) -0.0018(5) -0.0023(4)
C15 0.0153(6) 0.0168(6) 0.0132(6) 0.0012(5) -0.0006(5) 0.0003(4)
C121 0.0263(8) 0.0218(7) 0.0341(9) -0.0073(6) 0.0014(6) 0.0049(6)
C122 0.0308(8) 0.0276(7) 0.0161(7) -0.0019(6) -0.0042(6) 0.0003(5)
C151 0.0266(7) 0.0242(7) 0.0184(7) 0.0058(6) -0.0054(6) -0.0061(5)
C152 0.0188(7) 0.0281(7) 0.0280(8) -0.0012(6) 0.0059(6) 0.0040(6)
C16 0.0216(7) 0.0161(6) 0.0185(6) -0.0012(5) -0.0047(5) -0.0007(5)
S11 0.0317(2) 0.01789(15) 0.01824(17) -0.00503(13) 0.00253(14) 0.00165(12)
S12 0.02178(17) 0.01484(15) 0.02027(17) -0.00093(12) -0.00381(13) -0.00125(12)
O12 0.0387(6) 0.0150(5) 0.0364(6) -0.0039(4) -0.0103(5) -0.0008(4)
O13 0.0245(6) 0.0364(6) 0.0314(6) -0.0033(5) 0.0037(5) -0.0108(5)
C17 0.0392(9) 0.0222(7) 0.0262(8) -0.0025(6) -0.0149(7) 0.0032(6)
O21 0.0303(6) 0.0279(5) 0.0170(5) -0.0026(4) -0.0106(4) -0.0019(4)
N21 0.0199(6) 0.0181(5) 0.0142(5) -0.0004(4) -0.0043(4) -0.0014(4)
C22 0.0175(6) 0.0157(6) 0.0151(6) -0.0010(5) -0.0004(5) -0.0001(4)
C23 0.0147(6) 0.0180(6) 0.0134(6) -0.0018(5) 0.0001(5) 0.0016(4)
C24 0.0121(6) 0.0181(6) 0.0118(6) -0.0028(4) 0.0015(4) 0.0011(4)
C25 0.0135(6) 0.0165(6) 0.0146(6) -0.0012(4) -0.0009(5) -0.0009(4)
C221 0.0271(7) 0.0209(6) 0.0253(7) -0.0074(6) -0.0009(6) -0.0005(5)
C222 0.0227(7) 0.0247(7) 0.0207(7) -0.0001(5) 0.0038(5) -0.0036(5)
C251 0.0132(6) 0.0285(7) 0.0227(7) -0.0008(5) -0.0008(5) -0.0023(5)
C252 0.0205(7) 0.0199(6) 0.0181(6) -0.0019(5) -0.0016(5) 0.0031(5)
C26A 0.0174(6) 0.0194(6) 0.0142(6) -0.0037(5) 0.0009(5) -0.0006(5)
S21A 0.02093(19) 0.01866(17) 0.01441(17) 0.00275(13) 0.00228(13) -0.00168(12)
S22A 0.0187(2) 0.02086(19) 0.01168(17) 0.00015(14) -0.00013(13) -0.00002(13)
O22A 0.0367(9) 0.0370(8) 0.0125(5) -0.0022(7) 0.0055(5) -0.0015(4)
O23A 0.0193(5) 0.0318(6) 0.0238(6) 0.0025(5) -0.0026(4) 0.0053(5)
C27A 0.0330(10) 0.0236(8) 0.0249(9) -0.0086(8) 0.0027(7) -0.0018(8)
C26B 0.0174(6) 0.0194(6) 0.0142(6) -0.0037(5) 0.0009(5) -0.0006(5)
S21B 0.02093(19) 0.01866(17) 0.01441(17) 0.00275(13) 0.00228(13) -0.00168(12)
S22B 0.0187(2) 0.02086(19) 0.01168(17) 0.00015(14) -0.00013(13) -0.00002(13)
O22B 0.0367(9) 0.0370(8) 0.0125(5) -0.0022(7) 0.0055(5) -0.0015(4)
O23B 0.0193(5) 0.0318(6) 0.0238(6) 0.0025(5) -0.0026(4) 0.0053(5)
C27B 0.0330(10) 0.0236(8) 0.0249(9) -0.0086(8) 0.0027(7) -0.0018(8)

loop_
_atom_type_symbol
_atom_type_description
_atom_type_scat_dispersion_real
_atom_type_scat_dispersion_imag
_atom_type_scat_source
C C 0.0033 0.0016 'International Tables Vol C Tables 4.2.6.8 and 6.1.1.4'
H H 0.0000 0.0000 'International Tables Vol C Tables 4.2.6.8 and 6.1.1.4'
N N 0.0061 0.0033 'International Tables Vol C Tables 4.2.6.8 and 6.1.1.4'
O O 0.0106 0.0060 'International Tables Vol C Tables 4.2.6.8 and 6.1.1.4'
S S 0.1246 0.1234 'International Tables Vol C Tables 4.2.6.8 and 6.1.1.4'

loop_
_geom_angle_atom_site_label_1
_geom_angle_atom_site_label_2
_geom_angle_atom_site_label_3
_geom_angle
O11 N11 C15 121.92(11)
O11 N11 C12 123.09(11)
C15 N11 C12 114.96(10)
N11 C12 C13 99.53(10)
N11 C12 C121 110.48(12)
C13 C12 C121 112.51(12)
N11 C12 C122 109.55(11)
C13 C12 C122 113.36(11)
C121 C12 C122 110.86(12)
C14 C13 C12 113.58(12)
C14 C13 H13 123.2
C12 C13 H13 123.2
C13 C14 C16 125.50(12)
C13 C14 C15 111.98(11)
C16 C14 C15 122.51(12)
N11 C15 C14 99.74(10)
N11 C15 C152 109.29(11)
C14 C15 C152 114.37(11)
N11 C15 C151 109.31(11)
C14 C15 C151 112.87(11)
C152 C15 C151 110.62(12)
C12 C121 H121 109.5
C12 C121 H122 109.5
H121 C121 H122 109.5
C12 C121 H123 109.5
H121 C121 H123 109.5
H122 C121 H123 109.5
C12 C122 H124 109.5
C12 C122 H125 109.5
H124 C122 H125 109.5
C12 C122 H126 109.5
H124 C122 H126 109.5
H125 C122 H126 109.5
C15 C151 H151 109.5
C15 C151 H152 109.5
H151 C151 H152 109.5
C15 C151 H153 109.5
H151 C151 H153 109.5
H152 C151 H153 109.5
C15 C152 H154 109.5
C15 C152 H155 109.5
H154 C152 H155 109.5
C15 C152 H156 109.5
H154 C152 H156 109.5
H155 C152 H156 109.5
C14 C16 S11 114.44(9)
C14 C16 H161 108.6
S11 C16 H161 108.6
C14 C16 H162 108.6
S11 C16 H162 108.6
H161 C16 H162 107.6
C16 S11 S12 101.57(5)
O13 S12 O12 119.27(7)
O13 S12 C17 108.80(8)
O12 S12 C17 108.03(7)
O13 S12 S11 109.52(5)
O12 S12 S11 103.93(5)
C17 S12 S11 106.56(6)
S12 C17 H171 109.5
S12 C17 H172 109.5
H171 C17 H172 109.5
S12 C17 H173 109.5
H171 C17 H173 109.5
H172 C17 H173 109.5
O21 N21 C22 122.71(11)
O21 N21 C25 122.12(11)
C22 N21 C25 114.99(10)
N21 C22 C23 99.66(10)
N21 C22 C221 109.68(11)
C23 C22 C221 113.31(11)
N21 C22 C222 109.71(11)
C23 C22 C222 113.36(11)
C221 C22 C222 110.56(11)
C24 C23 C22 113.46(11)
C24 C23 H23 123.3
C22 C23 H23 123.3
C23 C24 C26A 126.03(12)
C23 C24 C25 112.07(11)
C26A C24 C25 121.85(11)
N21 C25 C24 99.76(10)
N21 C25 C251 109.32(11)
C24 C25 C251 113.66(11)
N21 C25 C252 109.57(11)
C24 C25 C252 113.30(11)
C251 C25 C252 110.63(11)
C22 C221 H221 109.5
C22 C221 H222 109.5
H221 C221 H222 109.5
C22 C221 H223 109.5
H221 C221 H223 109.5
H222 C221 H223 109.5
C22 C222 H224 109.5
C22 C222 H225 109.5
H224 C222 H225 109.5
C22 C222 H226 109.5
H224 C222 H226 109.5
H225 C222 H226 109.5
C25 C251 H251 109.5
C25 C251 H252 109.5
H251 C251 H252 109.5
C25 C251 H253 109.5
H251 C251 H253 109.5
H252 C251 H253 109.5
C25 C252 H254 109.5
C25 C252 H255 109.5
H254 C252 H255 109.5
C25 C252 H256 109.5
H254 C252 H256 109.5
H255 C252 H256 109.5
C24 C26A S21A 115.78(9)
C24 C26A H61A 108.3
S21A C26A H61A 108.3
C24 C26A H62A 108.3
S21A C26A H62A 108.3
H61A C26A H62A 107.4
C26A S21A S22A 100.56(4)
O23A S22A O22A 118.91(8)
O23A S22A C27A 108.84(11)
O22A S22A C27A 107.73(11)
O23A S22A S21A 109.88(5)
O22A S22A S21A 104.21(7)
C27A S22A S21A 106.58(7)
S22A C27A H71A 109.5
S22A C27A H72A 109.5
H71A C27A H72A 109.5
S22A C27A H73A 109.5
H71A C27A H73A 109.5
H72A C27A H73A 109.5
O22B S22B O23B 118.7(6)
O22B S22B C27B 108.2(5)
O23B S22B C27B 108.0(5)
O22B S22B S21B 103.9(9)
O23B S22B S21B 110.9(6)
C27B S22B S21B 106.5(14)
S22B C27B H71B 109.5
S22B C27B H72B 109.5
H71B C27B H72B 109.5
S22B C27B H73B 109.5
H71B C27B H73B 109.5
H72B C27B H73B 109.5

loop_
_geom_bond_atom_site_label_1
_geom_bond_atom_site_label_2
_geom_bond_distance
O11 N11 1.2767(14)
N11 C15 1.4817(16)
N11 C12 1.4827(17)
C12 C13 1.5025(18)
C12 C121 1.530(2)
C12 C122 1.5297(19)
C13 C14 1.3301(19)
C13 H13 0.9500
C14 C16 1.4932(18)
C14 C15 1.5173(17)
C15 C152 1.524(2)
C15 C151 1.5295(19)
C121 H121 0.9800
C121 H122 0.9800
C121 H123 0.9800
C122 H124 0.9800
C122 H125 0.9800
C122 H126 0.9800
C151 H151 0.9800
C151 H152 0.9800
C151 H153 0.9800
C152 H154 0.9800
C152 H155 0.9800
C152 H156 0.9800
C16 S11 1.8351(14)
C16 H161 0.9900
C16 H162 0.9900
S11 S12 2.0661(5)
S12 O13 1.4346(12)
S12 O12 1.4365(11)
S12 C17 1.7608(15)
C17 H171 0.9800
C17 H172 0.9800
C17 H173 0.9800
O21 N21 1.2740(15)
N21 C22 1.4824(16)
N21 C25 1.4851(17)
C22 C23 1.5008(18)
C22 C221 1.5311(19)
C22 C222 1.5330(19)
C23 C24 1.3358(17)
C23 H23 0.9500
C24 C26A 1.4935(18)
C24 C25 1.5146(17)
C25 C251 1.5274(18)
C25 C252 1.5309(19)
C221 H221 0.9800
C221 H222 0.9800
C221 H223 0.9800
C222 H224 0.9800
C222 H225 0.9800
C222 H226 0.9800
C251 H251 0.9800
C251 H252 0.9800
C251 H253 0.9800
C252 H254 0.9800
C252 H255 0.9800
C252 H256 0.9800
C26A S21A 1.8370(14)
C26A H61A 0.9900
C26A H62A 0.9900
S21A S22A 2.0684(5)
S22A O23A 1.4371(12)
S22A O22A 1.4410(12)
S22A C27A 1.7622(18)
C27A H71A 0.9800
C27A H72A 0.9800
C27A H73A 0.9800
S21B S22B 2.056(5)
S22B O22B 1.437(5)
S22B O23B 1.443(5)
S22B C27B 1.764(6)
C27B H71B 0.9800
C27B H72B 0.9800
C27B H73B 0.9800

loop_
_geom_torsion_atom_site_label_1
_geom_torsion_atom_site_label_2
_geom_torsion_atom_site_label_3
_geom_torsion_atom_site_label_4
_geom_torsion
O11 N11 C12 C13 178.17(12)
C15 N11 C12 C13 -4.00(14)
O11 N11 C12 C121 -63.34(16)
C15 N11 C12 C121 114.50(13)
O11 N11 C12 C122 59.07(16)
C15 N11 C12 C122 -123.10(12)
N11 C12 C13 C14 1.32(15)
C121 C12 C13 C14 -115.65(14)
C122 C12 C13 C14 117.56(14)
C12 C13 C14 C16 -179.77(12)
C12 C13 C14 C15 1.65(16)
O11 N11 C15 C14 -177.31(12)
C12 N11 C15 C14 4.83(14)
O11 N11 C15 C152 -57.07(16)
C12 N11 C15 C152 125.07(12)
O11 N11 C15 C151 64.14(16)
C12 N11 C15 C151 -113.72(12)
C13 C14 C15 N11 -3.80(14)
C16 C14 C15 N11 177.58(11)
C13 C14 C15 C152 -120.28(13)
C16 C14 C15 C152 61.10(16)
C13 C14 C15 C151 112.08(14)
C16 C14 C15 C151 -66.54(16)
C13 C14 C16 S11 99.30(15)
C15 C14 C16 S11 -82.27(14)
C14 C16 S11 S12 -83.28(10)
C16 S11 S12 O13 -29.97(7)
C16 S11 S12 O12 -158.46(7)
C16 S11 S12 C17 87.56(8)
O21 N21 C22 C23 -177.42(12)
C25 N21 C22 C23 -2.26(14)
O21 N21 C22 C221 -58.26(17)
C25 N21 C22 C221 116.90(12)
O21 N21 C22 C222 63.36(16)
C25 N21 C22 C222 -121.48(12)
N21 C22 C23 C24 1.79(15)
C221 C22 C23 C24 -114.66(13)
C222 C22 C23 C24 118.30(13)
C22 C23 C24 C26A -178.17(12)
C22 C23 C24 C25 -0.78(16)
O21 N21 C25 C24 177.06(12)
C22 N21 C25 C24 1.87(14)
O21 N21 C25 C251 57.60(16)
C22 N21 C25 C251 -117.59(12)
O21 N21 C25 C252 -63.78(16)
C22 N21 C25 C252 121.02(12)
C23 C24 C25 N21 -0.62(14)
C26A C24 C25 N21 176.89(11)
C23 C24 C25 C251 115.60(13)
C26A C24 C25 C251 -66.88(16)
C23 C24 C25 C252 -116.99(13)
C26A C24 C25 C252 60.53(16)
C23 C24 C26A S21A -99.65(14)
C25 C24 C26A S21A 83.19(14)
C24 C26A S21A S22A 82.54(9)
C26A S21A S22A O23A 29.39(7)
C26A S21A S22A O22A 157.84(8)
C26A S21A S22A C27A -88.38(12)
